data_7235537
loop_
_publ_author_name
'Karampuri, Srinivas'
'Ojha, Durbadal'
'Bag, Paromita'
'Chakravarty, Harapriya'
'Bal, Chandralata'
'Chattopadhyay, Debprasad'
'Sharon, Ashoke'

_publ_section_title
;
 Anti-HSV activity and mode of action study of \a-pyrone carboxamides
;
_journal_issue 33
_journal_name_full 'RSC Adv.'
_journal_page_first 17354
_journal_paper_doi 10.1039/C4RA01303D
_journal_volume 4
_journal_year 2014
_chemical_formula_sum 'C20 H24 N2 O4'
_chemical_formula_weight 356.41
_chemical_melting_point 445
_chemical_name_common 'pyranone carboxamide'
_chemical_name_systematic
; 
N-(3-hydroxypropyl)-2-oxo-6-phenyl-4-(piperidin-1-yl)-2H-pyran-3-carboxamide
;
_space_group_IT_number 2
_space_group_name_Hall '-P 1'
_space_group_name_H-M_alt 'P -1'
_symmetry_cell_setting triclinic
_symmetry_space_group_name_H-M 'P -1'
_atom_sites_solution_hydrogens geom
_atom_sites_solution_primary direct
_atom_sites_solution_secondary difmap
_audit_creation_method SHELXL-97
_cell_angle_alpha 70.326(5)
_cell_angle_beta 80.844(5)
_cell_angle_gamma 71.336(6)
_cell_formula_units_Z 2
_cell_length_a 8.0084(5)
_cell_length_b 11.0499(7)
_cell_length_c 11.0645(7)
_cell_measurement_reflns_used 2981
_cell_measurement_temperature 99.2(2)
_cell_measurement_theta_max 73.9450
_cell_measurement_theta_min 4.2340
_cell_volume 872.03(10)
_computing_cell_refinement
;
CrysAlisPro, Agilent Technologies,
Version 1.171.36.28 (release 01-02-2013 CrysAlis171 .NET)
(compiled Feb  1 2013,16:14:44)
;
_computing_data_collection
;
CrysAlisPro, Agilent Technologies,
Version 1.171.36.28 (release 01-02-2013 CrysAlis171 .NET)
(compiled Feb  1 2013,16:14:44)
;
_computing_data_reduction
;
CrysAlisPro, Agilent Technologies,
Version 1.171.36.28 (release 01-02-2013 CrysAlis171 .NET)
(compiled Feb  1 2013,16:14:44)
;
_computing_molecular_graphics
;
O. V. Dolomanov, L. J. Bourhis, R. J. Gildea, J. A. K. Howard and H. Puschmann,
OLEX2: a complete structure solution, refinement and analysis program.
J. Appl. Cryst. (2009). 42, 339-341.
;
_computing_publication_material
;
O. V. Dolomanov, L. J. Bourhis, R. J. Gildea, J. A. K. Howard and H. Puschmann,
OLEX2: a complete structure solution, refinement and analysis program.
J. Appl. Cryst. (2009). 42, 339-341.
;
_computing_structure_refinement
;
SHELXL, G.M. Sheldrick, Acta Cryst.
(2008). A64, 112-122
;
_computing_structure_solution
;
SHELXS, G.M. Sheldrick, Acta Cryst.
(2008). A64, 112-122
;
_diffrn_ambient_temperature 99.9(2)
_diffrn_measured_fraction_theta_full 0.984
_diffrn_measured_fraction_theta_max 0.984
_diffrn_measurement_device_type 'SuperNova, Dual, Cu at zero, Atlas'
_diffrn_measurement_method '\w scans'
_diffrn_radiation_monochromator mirror
_diffrn_radiation_source 'SuperNova (Cu) X-ray Source'
_diffrn_radiation_type CuK\a
_diffrn_radiation_wavelength 1.54184
_diffrn_reflns_av_R_equivalents 0.0259
_diffrn_reflns_av_sigmaI/netI 0.0355
_diffrn_reflns_limit_h_max 9
_diffrn_reflns_limit_h_min -9
_diffrn_reflns_limit_k_max 13
_diffrn_reflns_limit_k_min -11
_diffrn_reflns_limit_l_max 13
_diffrn_reflns_limit_l_min -12
_diffrn_reflns_number 4704
_diffrn_reflns_theta_full 66.60
_diffrn_reflns_theta_max 66.60
_diffrn_reflns_theta_min 4.25
_exptl_absorpt_coefficient_mu 0.793
_exptl_absorpt_correction_T_max 1.00000
_exptl_absorpt_correction_T_min 0.98847
_exptl_absorpt_correction_type multi-scan
_exptl_absorpt_process_details
;
CrysAlisPro, Agilent Technologies,
Version 1.171.36.28 (release 01-02-2013 CrysAlis171 .NET)
(compiled Feb  1 2013,16:14:44)
Empirical absorption correction using spherical harmonics,
 implemented in SCALE3 ABSPACK scaling algorithm.
;
_exptl_crystal_colour yellow
_exptl_crystal_density_diffrn 1.353
_exptl_crystal_density_method 'not measured'
_exptl_crystal_description block
_exptl_crystal_F_000 377.4
_exptl_crystal_size_max 0.20
_exptl_crystal_size_mid 0.16
_exptl_crystal_size_min 0.11
_refine_diff_density_max 0.507
_refine_diff_density_min -0.214
_refine_diff_density_rms 0.046
_refine_ls_extinction_coef 0.0059(17)
_refine_ls_extinction_expression Fc^*^=kFc[1+0.001xFc^2^\l^3^/sin(2\q)]^-1/4^
_refine_ls_extinction_method SHELXL
_refine_ls_goodness_of_fit_ref 1.079
_refine_ls_hydrogen_treatment mixed
_refine_ls_matrix_type full
_refine_ls_number_parameters 312
_refine_ls_number_reflns 3038
_refine_ls_number_restraints 0
_refine_ls_restrained_S_all 1.079
_refine_ls_R_factor_all 0.0509
_refine_ls_R_factor_gt 0.0438
_refine_ls_shift/su_max 0.000
_refine_ls_shift/su_mean 0.000
_refine_ls_structure_factor_coef Fsqd
_refine_ls_weighting_details 'calc w=1/[\s^2^(Fo^2^)+(0.0653P)^2^+0.2640P] where P=(Fo^2^+2Fc^2^)/3'
_refine_ls_weighting_scheme calc
_refine_ls_wR_factor_gt 0.1175
_refine_ls_wR_factor_ref 0.1243
_reflns_number_gt 2605
_reflns_number_total 3038
_reflns_threshold_expression >2sigma(I)
_cod_data_source_file c4ra01303d2.cif
_cod_data_source_block 3d
_cod_original_cell_volume 872.02(9)
_cod_original_sg_symbol_H-M P-1
_cod_database_code 7235537

loop_
_symmetry_equiv_pos_as_xyz
'x, y, z'
'-x, -y, -z'

loop_
_atom_site_label
_atom_site_type_symbol
_atom_site_fract_x
_atom_site_fract_y
_atom_site_fract_z
_atom_site_U_iso_or_equiv
_atom_site_adp_type
_atom_site_occupancy
_atom_site_symmetry_multiplicity
_atom_site_calc_flag
_atom_site_refinement_flags
_atom_site_disorder_assembly
_atom_site_disorder_group
O1 O 0.16193(14) 0.15318(11) 0.61088(11) 0.0192(3) Uani 1 1 d . . .
O28 O -0.03954(15) 0.34715(11) 0.59469(11) 0.0221(3) Uani 1 1 d . . .
O26 O -0.22243(17) 0.81771(12) 0.89573(12) 0.0269(3) Uani 1 1 d . . .
O27 O 0.10503(19) 0.38979(12) 0.88676(11) 0.0302(3) Uani 1 1 d . A .
N22 N 0.05694(18) 0.53396(14) 0.68775(14) 0.0199(3) Uani 1 1 d . A .
C3 C 0.4195(2) 0.08188(17) 0.72461(17) 0.0217(3) Uani 1 1 d . A .
C19 C 0.5223(2) -0.28543(17) 0.61716(17) 0.0220(4) Uani 1 1 d . . .
C6 C 0.1033(2) 0.27478(16) 0.63788(15) 0.0175(4) Uani 1 1 d . . .
C2 C 0.3150(2) 0.05913(16) 0.65591(15) 0.0174(4) Uani 1 1 d . . .
C15 C 0.3484(2) -0.06159(16) 0.61610(15) 0.0178(4) Uani 1 1 d . . .
C20 C 0.4918(2) -0.17431(16) 0.65850(16) 0.0202(4) Uani 1 1 d . . .
C5 C 0.2093(2) 0.29971(16) 0.71303(16) 0.0193(4) Uani 1 1 d . A .
C25 C -0.0609(2) 0.82818(17) 0.82329(17) 0.0234(4) Uani 1 1 d . . .
C4 C 0.3733(2) 0.20812(17) 0.75100(17) 0.0238(4) Uani 1 1 d . . .
C24 C 0.0511(2) 0.69691(17) 0.80147(17) 0.0211(4) Uani 1 1 d . A .
C16 C 0.2365(2) -0.06385(17) 0.53219(16) 0.0203(4) Uani 1 1 d . . .
C21 C 0.1200(2) 0.41190(16) 0.76875(16) 0.0198(4) Uani 1 1 d . . .
N7B N 0.5005(6) 0.2397(4) 0.7939(6) 0.0183(9) Uani 0.676(13) 1 d P A 2
C17 C 0.2651(2) -0.17616(18) 0.49344(17) 0.0237(4) Uani 1 1 d . . .
C18 C 0.4085(2) -0.28703(18) 0.53541(17) 0.0234(4) Uani 1 1 d . . .
C23 C -0.0511(2) 0.64707(17) 0.73235(17) 0.0207(4) Uani 1 1 d . . .
C10 C 0.5055(4) 0.3775(3) 0.7720(3) 0.0212(3) Uani 0.676(2) 1 d P A 1
H10A H 0.6157 0.3727 0.7201 0.025 Uiso 0.676(2) 1 calc PR A 1
H10B H 0.4096 0.4450 0.7222 0.025 Uiso 0.676(2) 1 calc PR A 1
C12 C 0.5159(3) 0.4014(2) 0.8985(2) 0.0212(3) Uani 0.68 1 d P A 1
H12A H 0.4095 0.3935 0.9526 0.025 Uiso 0.676(2) 1 calc PR A 1
H12B H 0.5243 0.4914 0.8813 0.025 Uiso 0.676(2) 1 calc PR A 1
C9 C 0.6588(3) 0.1388(2) 0.8555(2) 0.0212(3) Uani 0.68 1 d P A 1
H9A H 0.6749 0.0458 0.8629 0.025 Uiso 0.676(2) 1 calc PR A 1
H9B H 0.7399 0.1746 0.7886 0.025 Uiso 0.676(2) 1 calc PR A 1
C14 C 0.6739(4) 0.1573(3) 0.9840(3) 0.0259(5) Uani 0.676(2) 1 d P A 1
H14A H 0.5744 0.1384 1.0418 0.031 Uiso 0.676(2) 1 calc PR A 1
H14B H 0.7809 0.0934 1.0225 0.031 Uiso 0.676(2) 1 calc PR A 1
C C 0.6776(4) 0.2986(3) 0.9685(3) 0.0217(3) Uani 0.68 1 d P A 1
C1 C 0.5804(7) 0.1131(5) 0.9329(5) 0.0212(3) Uani 0.324(2) 1 d P A 2
H1A H 0.5137 0.1301 1.0097 0.025 Uiso 0.324(2) 1 calc PR A 2
H1B H 0.5823 0.0256 0.9308 0.025 Uiso 0.324(2) 1 calc PR A 2
C7 C 0.7627(8) 0.1271(6) 0.9224(6) 0.0259(5) Uani 0.324(2) 1 d P A 2
H7A H 0.8198 0.1197 0.8400 0.031 Uiso 0.324(2) 1 calc PR A 2
H7B H 0.8316 0.0548 0.9893 0.031 Uiso 0.324(2) 1 calc PR A 2
C8 C 0.7586(8) 0.2650(6) 0.9353(6) 0.0269(13) Uani 0.324(2) 1 d P A 2
H8A H 0.7135 0.2698 1.0208 0.032 Uiso 0.324(2) 1 calc PR A 2
H8B H 0.8766 0.2754 0.9208 0.032 Uiso 0.324(2) 1 calc PR A 2
C11 C 0.6396(8) 0.3740(6) 0.8357(6) 0.0279(13) Uani 0.324(2) 1 d P A 2
H11A H 0.6949 0.3744 0.7510 0.034 Uiso 0.324(2) 1 calc PR A 2
H11B H 0.6289 0.4600 0.8460 0.034 Uiso 0.324(2) 1 calc PR A 2
C13 C 0.4568(8) 0.3596(5) 0.8423(7) 0.0241(13) Uani 0.324(2) 1 d P A 2
H13A H 0.3788 0.4385 0.7866 0.029 Uiso 0.324(2) 1 calc PR A 2
H13B H 0.4046 0.3413 0.9295 0.029 Uiso 0.324(2) 1 calc PR A 2
H24A H 0.085(2) 0.6323(19) 0.8853(19) 0.019(5) Uiso 1 1 d . . .
H19 H 0.625(3) -0.367(2) 0.6473(19) 0.026(5) Uiso 1 1 d . . .
H17 H 0.186(3) -0.176(2) 0.436(2) 0.031(5) Uiso 1 1 d . . .
H20 H 0.570(3) -0.1813(19) 0.7193(19) 0.021(5) Uiso 1 1 d . . .
H23A H -0.149(3) 0.622(2) 0.7891(19) 0.026(5) Uiso 1 1 d . . .
H22 H 0.058(3) 0.544(2) 0.601(2) 0.030(5) Uiso 1 1 d . . .
H3 H 0.530(3) 0.020(2) 0.7486(19) 0.029(5) Uiso 1 1 d . . .
H25A H -0.092(3) 0.900(2) 0.7364(19) 0.025(5) Uiso 1 1 d . . .
H18 H 0.428(3) -0.366(2) 0.5089(19) 0.025(5) Uiso 1 1 d . . .
H16 H 0.134(3) 0.012(2) 0.507(2) 0.028(5) Uiso 1 1 d . . .
H24B H 0.161(3) 0.711(2) 0.747(2) 0.032(5) Uiso 1 1 d . . .
H23B H -0.099(2) 0.7181(18) 0.6537(17) 0.014(4) Uiso 1 1 d . . .
H25B H 0.007(3) 0.8607(19) 0.8669(19) 0.023(5) Uiso 1 1 d . . .
H26 H -0.194(3) 0.757(3) 0.973(3) 0.055(8) Uiso 1 1 d . . .
N7A N 0.4653(13) 0.2250(9) 0.8349(10) 0.0183(9) Uani 0.324(13) 1 d P A 1

loop_
_atom_site_aniso_label
_atom_site_aniso_U_11
_atom_site_aniso_U_22
_atom_site_aniso_U_33
_atom_site_aniso_U_23
_atom_site_aniso_U_13
_atom_site_aniso_U_12
O1 0.0183(6) 0.0163(6) 0.0227(6) -0.0066(5) -0.0069(5) -0.0011(5)
O28 0.0204(6) 0.0192(6) 0.0253(6) -0.0081(5) -0.0095(5) 0.0013(5)
O26 0.0307(7) 0.0199(6) 0.0226(7) -0.0051(5) -0.0022(5) 0.0013(5)
O27 0.0499(8) 0.0197(6) 0.0186(6) -0.0055(5) -0.0082(5) -0.0043(6)
N22 0.0230(7) 0.0165(7) 0.0190(7) -0.0064(6) -0.0064(6) -0.0003(6)
C3 0.0200(8) 0.0178(7) 0.0275(8) -0.0062(6) -0.0077(6) -0.0034(6)
C19 0.0215(9) 0.0162(8) 0.0274(9) -0.0056(7) -0.0017(7) -0.0052(7)
C6 0.0190(8) 0.0154(8) 0.0166(8) -0.0045(6) -0.0011(6) -0.0033(6)
C2 0.0158(8) 0.0143(8) 0.0192(8) -0.0019(6) -0.0018(6) -0.0034(6)
C15 0.0183(8) 0.0169(8) 0.0184(8) -0.0034(6) 0.0000(6) -0.0079(6)
C20 0.0194(8) 0.0180(8) 0.0239(9) -0.0052(7) -0.0035(7) -0.0063(7)
C5 0.0213(9) 0.0153(8) 0.0206(8) -0.0042(6) -0.0043(6) -0.0042(7)
C25 0.0293(9) 0.0174(8) 0.0228(9) -0.0063(7) -0.0081(7) -0.0024(7)
C4 0.0271(9) 0.0166(8) 0.0281(9) -0.0052(7) -0.0115(7) -0.0039(7)
C24 0.0221(9) 0.0176(8) 0.0230(9) -0.0064(7) -0.0066(7) -0.0021(7)
C16 0.0177(8) 0.0181(8) 0.0242(9) -0.0050(7) -0.0025(7) -0.0049(7)
C21 0.0211(8) 0.0177(8) 0.0215(9) -0.0061(7) -0.0062(6) -0.0044(7)
N7B 0.0177(18) 0.0137(12) 0.024(3) -0.0052(16) -0.0062(16) -0.0028(10)
C17 0.0232(9) 0.0245(9) 0.0280(9) -0.0090(7) -0.0037(7) -0.0109(7)
C18 0.0268(9) 0.0187(9) 0.0285(9) -0.0101(7) 0.0010(7) -0.0098(7)
C23 0.0211(9) 0.0167(8) 0.0227(9) -0.0074(7) -0.0065(7) 0.0006(7)
C10 0.0225(8) 0.0172(7) 0.0243(8) -0.0060(6) -0.0073(6) -0.0040(6)
C12 0.0225(8) 0.0172(7) 0.0243(8) -0.0060(6) -0.0073(6) -0.0040(6)
C9 0.0225(8) 0.0172(7) 0.0243(8) -0.0060(6) -0.0073(6) -0.0040(6)
C14 0.0260(14) 0.0252(12) 0.0265(14) -0.0071(10) -0.0109(9) -0.0037(10)
C 0.0200(8) 0.0178(7) 0.0275(8) -0.0062(6) -0.0077(6) -0.0034(6)
C1 0.0225(8) 0.0172(7) 0.0243(8) -0.0060(6) -0.0073(6) -0.0040(6)
C7 0.0260(14) 0.0252(12) 0.0265(14) -0.0071(10) -0.0109(9) -0.0037(10)
C8 0.010(3) 0.046(4) 0.024(3) -0.016(3) -0.006(2) 0.002(2)
C11 0.034(3) 0.022(3) 0.031(3) -0.007(2) -0.008(2) -0.010(2)
C13 0.030(3) 0.017(3) 0.026(3) -0.007(2) -0.014(3) -0.003(2)
N7A 0.0177(18) 0.0137(12) 0.024(3) -0.0052(16) -0.0062(16) -0.0028(10)

loop_
_atom_type_symbol
_atom_type_description
_atom_type_scat_dispersion_real
_atom_type_scat_dispersion_imag
_atom_type_scat_source
C C 0.0181 0.0091 'International Tables Vol C Tables 4.2.6.8 and 6.1.1.4'
H H 0.0000 0.0000 'International Tables Vol C Tables 4.2.6.8 and 6.1.1.4'
N N 0.0311 0.0180 'International Tables Vol C Tables 4.2.6.8 and 6.1.1.4'
O O 0.0492 0.0322 'International Tables Vol C Tables 4.2.6.8 and 6.1.1.4'

loop_
_geom_angle_atom_site_label_1
_geom_angle_atom_site_label_2
_geom_angle_atom_site_label_3
_geom_angle
C2 O1 C6 121.70(12)
C25 O26 H26 107.2(17)
C21 N22 C23 122.12(14)
C21 N22 H22 118.8(13)
C23 N22 H22 117.5(13)
C2 C3 C4 120.49(15)
C2 C3 H3 121.0(12)
C4 C3 H3 118.2(12)
C20 C19 C18 120.44(16)
C20 C19 H19 120.9(11)
C18 C19 H19 118.7(11)
O28 C6 O1 114.26(14)
O28 C6 C5 127.78(15)
O1 C6 C5 117.94(14)
C3 C2 O1 121.36(15)
C3 C2 C15 126.77(15)
O1 C2 C15 111.84(13)
C20 C15 C16 118.61(15)
C20 C15 C2 121.57(15)
C16 C15 C2 119.81(14)
C19 C20 C15 120.31(16)
C19 C20 H20 116.7(11)
C15 C20 H20 122.9(12)
C4 C5 C6 120.59(15)
C4 C5 C21 122.79(15)
C6 C5 C21 115.53(14)
O26 C25 C24 112.76(14)
O26 C25 H25A 107.4(11)
C24 C25 H25A 109.5(11)
O26 C25 H25B 110.0(11)
C24 C25 H25B 109.9(11)
H25A C25 H25B 107.1(16)
N7A C4 N7B 21.1(3)
N7A C4 C5 120.2(4)
N7B C4 C5 123.4(2)
N7A C4 C3 120.6(4)
N7B C4 C3 118.4(2)
C5 C4 C3 117.53(15)
C25 C24 C23 110.53(14)
C25 C24 H24A 107.8(11)
C23 C24 H24A 111.3(11)
C25 C24 H24B 109.3(12)
C23 C24 H24B 108.9(12)
H24A C24 H24B 109.1(16)
C17 C16 C15 120.90(16)
C17 C16 H16 120.5(12)
C15 C16 H16 118.4(12)
O27 C21 N22 121.97(15)
O27 C21 C5 120.17(14)
N22 C21 C5 117.86(14)
C4 N7B C13 121.6(4)
C4 N7B C1 108.7(4)
C13 N7B C1 99.2(4)
C16 C17 C18 119.96(16)
C16 C17 H17 119.7(12)
C18 C17 H17 120.3(12)
C17 C18 C19 119.76(16)
C17 C18 H18 119.8(12)
C19 C18 H18 120.4(12)
N22 C23 C24 113.92(14)
N22 C23 H23A 109.3(12)
C24 C23 H23A 109.6(12)
N22 C23 H23B 104.7(10)
C24 C23 H23B 110.6(10)
H23A C23 H23B 108.5(15)
C12 C10 N7A 98.0(4)
C12 C10 H10A 112.2
N7A C10 H10A 112.2
C12 C10 H10B 112.2
N7A C10 H10B 112.2
H10A C10 H10B 109.8
C10 C12 C 110.0(2)
C10 C12 H12A 109.7
C C12 H12A 109.7
C10 C12 H12B 109.7
C C12 H12B 109.7
H12A C12 H12B 108.2
C14 C9 N7A 97.2(4)
C14 C9 H9A 112.3
N7A C9 H9A 112.3
C14 C9 H9B 112.3
N7A C9 H9B 112.3
H9A C9 H9B 109.9
C C14 C9 112.2(2)
C C14 H14A 109.2
C9 C14 H14A 109.2
C C14 H14B 109.2
C9 C14 H14B 109.2
H14A C14 H14B 107.9
C14 C C12 109.8(2)
C7 C1 N7B 98.8(4)
C7 C1 H1A 112.0
N7B C1 H1A 112.0
C7 C1 H1B 112.0
N7B C1 H1B 112.0
H1A C1 H1B 109.7
C1 C7 C8 111.5(5)
C1 C7 H7A 109.3
C8 C7 H7A 109.3
C1 C7 H7B 109.3
C8 C7 H7B 109.3
H7A C7 H7B 108.0
C11 C8 C7 107.4(4)
C11 C8 H8A 110.2
C7 C8 H8A 110.2
C11 C8 H8B 110.2
C7 C8 H8B 110.2
H8A C8 H8B 108.5
C8 C11 C13 114.4(5)
C8 C11 H11A 108.7
C13 C11 H11A 108.7
C8 C11 H11B 108.7
C13 C11 H11B 108.7
H11A C11 H11B 107.6
C11 C13 N7B 99.8(5)
C11 C13 H13A 111.8
N7B C13 H13A 111.8
C11 C13 H13B 111.8
N7B C13 H13B 111.8
H13A C13 H13B 109.5
C4 N7A C9 118.8(7)
C4 N7A C10 109.3(6)
C9 N7A C10 97.3(5)

loop_
_geom_bond_atom_site_label_1
_geom_bond_atom_site_label_2
_geom_bond_distance
O1 C2 1.3643(19)
O1 C6 1.3918(19)
O28 C6 1.228(2)
O26 C25 1.426(2)
O26 H26 0.90(3)
O27 C21 1.238(2)
N22 C21 1.331(2)
N22 C23 1.463(2)
N22 H22 0.93(2)
C3 C2 1.344(2)
C3 C4 1.441(2)
C3 H3 0.94(2)
C19 C20 1.388(2)
C19 C18 1.390(2)
C19 H19 1.01(2)
C6 C5 1.420(2)
C2 C15 1.475(2)
C15 C20 1.397(2)
C15 C16 1.400(2)
C20 H20 0.96(2)
C5 C4 1.402(2)
C5 C21 1.495(2)
C25 C24 1.517(2)
C25 H25A 1.02(2)
C25 H25B 0.99(2)
C4 N7A 1.364(10)
C4 N7B 1.370(4)
C24 C23 1.526(2)
C24 H24A 0.977(19)
C24 H24B 1.01(2)
C16 C17 1.386(2)
C16 H16 0.96(2)
N7B C13 1.512(7)
N7B C1 1.739(7)
C17 C18 1.386(3)
C17 H17 0.96(2)
C18 H18 0.97(2)
C23 H23A 0.98(2)
C23 H23B 0.987(18)
C10 C12 1.528(4)
C10 N7A 1.707(10)
C10 H10A 0.9700
C10 H10B 0.9700
C12 C 1.534(3)
C12 H12A 0.9700
C12 H12B 0.9700
C9 C14 1.531(3)
C9 N7A 1.543(10)
C9 H9A 0.9700
C9 H9B 0.9700
C14 C 1.523(4)
C14 H14A 0.9700
C14 H14B 0.9700
C1 C7 1.499(8)
C1 H1A 0.9700
C1 H1B 0.9700
C7 C8 1.567(8)
C7 H7A 0.9700
C7 H7B 0.9700
C8 C11 1.510(8)
C8 H8A 0.9700
C8 H8B 0.9700
C11 C13 1.510(8)
C11 H11A 0.9700
C11 H11B 0.9700
C13 H13A 0.9700
C13 H13B 0.9700
